data_7055320
loop_
_publ_author_name
'Maiore, Laura'
'Aragoni, Maria Carla'
'Carcangiu, Gianfranco'
'Cocco, Ombretta'
'Isaia, Francesco'
'Lippolis, Vito'
'Meloni, Paola'
'Murru, Arianna'
'Slawin, Alexandra'
'Tuveri, Enrica'
'Woollins, J. D.'
'Arca, Massimiliano'

_publ_section_title
;
 Oxamate salts as novel agents for the restoration of marble and limestone
 substrates: case study of ammonium N-phenyloxamate
;
_journal_name_full 'New J. Chem.'
_journal_paper_doi 10.1039/C5NJ02505B
_journal_year 2016
_chemical_formula_moiety 'C8 H10 N2 O3'
_chemical_formula_sum 'C8 H10 N2 O3'
_chemical_formula_weight 182.18
_chemical_melting_point 505
_chemical_name_common AmPhOxam
_chemical_name_systematic 'N-phenyloxamic acid Ammonium Salt'
_space_group_IT_number 14
_symmetry_cell_setting monoclinic
_symmetry_Int_Tables_number 14
_symmetry_space_group_name_Hall '-P 2ybc'
_symmetry_space_group_name_H-M 'P 1 21/c 1'
_atom_sites_solution_hydrogens geom
_atom_sites_solution_primary direct
_atom_sites_solution_secondary difmap
_audit_update_record
;
2015-09-16 deposited with the CCDC.
2016-01-19 downloaded from the CCDC.
;
_cell_angle_alpha 90.0000
_cell_angle_beta 93.784(8)
_cell_angle_gamma 90.0000
_cell_formula_units_Z 4
_cell_length_a 18.927(6)
_cell_length_b 6.364(2)
_cell_length_c 7.380(3)
_cell_measurement_reflns_used 943
_cell_measurement_temperature 125
_cell_measurement_theta_max 75.60
_cell_measurement_theta_min 24.50
_cell_volume 887.0(5)
_computing_cell_refinement 'CrystalClear-SM Expert 2.1 b32'
_computing_data_collection 'CrystalClear-SM Expert 2.1 b32 (Rigaku, 2014)'
_computing_data_reduction 'CrystalClear-SM Expert 2.1 b32'
_computing_molecular_graphics 'CrystalStructure 4.1'
_computing_publication_material 'CrystalStructure 4.1 (Rigaku, 2014)'
_computing_structure_refinement 'SHELXL-2013 (Sheldrick, 2013)'
_computing_structure_solution 'SIR2011 (Burla, et al., 2012)'
_diffrn_ambient_temperature 125
_diffrn_detector_area_resol_mean 5.814
_diffrn_measured_fraction_theta_full 0.973
_diffrn_measured_fraction_theta_max 0.968
_diffrn_measurement_device_type 'Rigaku XtaLAB P200'
_diffrn_measurement_method \w
_diffrn_radiation_type 'Cu K\a'
_diffrn_radiation_wavelength 1.54187
_diffrn_reflns_av_R_equivalents 0.1665
_diffrn_reflns_laue_measured_fraction_full 0.973
_diffrn_reflns_laue_measured_fraction_max 0.968
_diffrn_reflns_limit_h_max 22
_diffrn_reflns_limit_h_min -22
_diffrn_reflns_limit_k_max 7
_diffrn_reflns_limit_k_min -7
_diffrn_reflns_limit_l_max 8
_diffrn_reflns_limit_l_min -8
_diffrn_reflns_number 8449
_diffrn_reflns_point_group_measured_fraction_full 0.973
_diffrn_reflns_point_group_measured_fraction_max 0.968
_diffrn_reflns_theta_full 67.000
_diffrn_reflns_theta_max 68.781
_diffrn_reflns_theta_min 4.683
_diffrn_standards_number 0
_exptl_absorpt_coefficient_mu 0.897
_exptl_absorpt_correction_T_max 0.991
_exptl_absorpt_correction_T_min 0.364
_exptl_absorpt_correction_type multi-scan
_exptl_absorpt_process_details 'REQAB (Rigaku, 1998)'
_exptl_crystal_colour colorless
_exptl_crystal_density_diffrn 1.364
_exptl_crystal_density_method 'not measured'
_exptl_crystal_description platelet
_exptl_crystal_F_000 384.00
_exptl_crystal_recrystallization_method 'Re-crystallisation from solvent: Water'
_exptl_crystal_size_max 0.150
_exptl_crystal_size_mid 0.100
_exptl_crystal_size_min 0.010
_refine_diff_density_max 0.63
_refine_diff_density_min -0.42
_refine_ls_extinction_method none
_refine_ls_goodness_of_fit_ref 1.260
_refine_ls_hydrogen_treatment mixed
_refine_ls_number_parameters 138
_refine_ls_number_reflns 1596
_refine_ls_number_restraints 5
_refine_ls_R_factor_all 0.1578
_refine_ls_R_factor_gt 0.1491
_refine_ls_shift/su_max 0.000
_refine_ls_structure_factor_coef Fsqd
_refine_ls_weighting_details 'w = 1/[\s^2^(Fo^2^)+(0.1775P)^2^+4.1276P] where P=(Fo^2^+2Fc^2^)/3'
_refine_ls_weighting_scheme calc
_refine_ls_wR_factor_gt 0.4027
_refine_ls_wR_factor_ref 0.4063
_reflns_number_gt 1290
_reflns_number_total 1596
_reflns_threshold_expression F^2^>2.0\s(F^2^)
_cod_data_source_file c5nj02505b2.cif
_cod_data_source_block SARD30
_cod_database_code 7055320
_shelxl_res_file
;

    shelxl.res created by SHELXL-2014/7

TITL SARD30
CELL  1.54187 18.92700 6.36400 7.38000 90.00000 93.78400 90.00000
ZERR  4 0.00600 0.00200 0.00300 0.00000 0.00800 0.00000
LATT 1
SYMM    -X, .50+Y, .50-Z
SFAC C H N O
UNIT 32 40 8 12
OMIT     1   0   0
OMIT     1   1   0
OMIT     0   2   0
L.S. 20
FMAP 2
PLAN -5
WPDB -2
HTAB
BOND $H
CONF
LIST 4
TEMP -148.0
ACTA 134
SIZE 0.150 0.100 0.010
DFIX 0.9800 0.0050 N1 H1A N1 H1B N1 H1C N1 H1D N3 H3
WGHT    0.177500    4.127600
FVAR       1.01470
O1    4    0.441274    0.311206    0.562829    11.00000    0.05030    0.03462 =
         0.04111   -0.00109   -0.00889    0.00156
O2    4    0.336108    0.572764    0.426735    11.00000    0.05812    0.02160 =
         0.03855    0.00296   -0.00739   -0.00264
O10   4    0.372980    0.035655    0.475008    11.00000    0.05749    0.02223 =
         0.03512    0.00315    0.00103    0.00265
N1    3    0.437343   -0.276879    0.704708    11.00000    0.03897    0.02166 =
         0.02000    0.00178   -0.00035   -0.00120
N3    3    0.272435    0.285459    0.325753    11.00000    0.04680    0.02523 =
         0.02760    0.00058   -0.00211   -0.00183
C1    1    0.386576    0.227442    0.489195    11.00000    0.04592    0.02574 =
         0.01854    0.00205    0.00225    0.00173
C2    1    0.329482    0.382130    0.409348    11.00000    0.04700    0.02419 =
         0.02035    0.00280    0.00143   -0.00084
C4    1    0.210687    0.391662    0.252698    11.00000    0.04721    0.03205 =
         0.01771   -0.00434   -0.00100    0.00226
C5    1    0.215318    0.583773    0.161078    11.00000    0.05153    0.03014 =
         0.02138   -0.00282    0.00188   -0.00024
AFIX  43
H5    2    0.260093    0.645931    0.144814    11.00000   -1.20000
AFIX   0
C6    1    0.153494    0.681320    0.094715    11.00000    0.05938    0.03636 =
         0.02454   -0.00091   -0.00338    0.00672
AFIX  43
H6    2    0.156216    0.810453    0.030973    11.00000   -1.20000
AFIX   0
C7    1    0.088235    0.594724    0.119376    11.00000    0.05314    0.05680 =
         0.02657   -0.00362   -0.00078    0.01260
AFIX  43
H7    2    0.046298    0.665721    0.076152    11.00000   -1.20000
AFIX   0
C8    1    0.083992    0.403518    0.207539    11.00000    0.04502    0.06465 =
         0.03648    0.00370    0.00361   -0.00584
AFIX  43
H8    2    0.039088    0.341505    0.222435    11.00000   -1.20000
AFIX   0
C9    1    0.145089    0.302684    0.273963    11.00000    0.05358    0.04122 =
         0.02590    0.00261   -0.00148   -0.00518
AFIX  43
H9    2    0.141958    0.171608    0.334509    11.00000   -1.20000
AFIX   0
H1A   2    0.418762   -0.160653    0.628647    11.00000    0.07462
H1B   2    0.402507   -0.308284    0.793328    11.00000    0.05574
H1C   2    0.436004   -0.386724    0.611506    11.00000    0.05966
H1D   2    0.486956   -0.263369    0.750059    11.00000    0.03996
H3    2    0.274154    0.131866    0.317887    11.00000    0.04555
HKLF 4
 
REM  SARD30
REM R1 =  0.1491 for    1290 Fo > 4sig(Fo)  and  0.1578 for all    1596 data
REM    138 parameters refined using      5 restraints
 
END  
     
WGHT      0.1692      4.3059 

REM Instructions for potential hydrogen bonds
HTAB N1 O10
EQIV $1 x, -y+1/2, z+1/2
HTAB N1 O2_$1
EQIV $2 x, -y-1/2, z+1/2
HTAB N1 O10_$2
EQIV $3 x, y-1, z
HTAB N1 O1_$3
HTAB N1 O2_$3
EQIV $4 -x+1, y-1/2, -z+3/2
HTAB N1 O1_$4

REM Highest difference peak  0.632,  deepest hole -0.416,  1-sigma level  0.127
Q1    1   0.3157  0.0389  0.4652  11.00000  0.05    0.63
Q2    1   0.2106  0.2926  0.3060  11.00000  0.05    0.58
Q3    1   0.3816  0.3755  0.4069  11.00000  0.05    0.52
Q4    1   0.2660  0.3949  0.2598  11.00000  0.05    0.51
Q5    1   0.1498  0.5719  0.1503  11.00000  0.05    0.49
;

loop_
_symmetry_equiv_pos_site_id
_symmetry_equiv_pos_as_xyz
1 +X,+Y,+Z
2 -X,1/2+Y,1/2-Z
3 -X,-Y,-Z
4 +X,1/2-Y,1/2+Z

loop_
_atom_site_label
_atom_site_type_symbol
_atom_site_fract_x
_atom_site_fract_y
_atom_site_fract_z
_atom_site_U_iso_or_equiv
_atom_site_adp_type
_atom_site_occupancy
_atom_site_site_symmetry_multiplicity
_atom_site_calc_flag
_atom_site_refinement_flags
O1 O 0.4413(3) 0.3112(8) 0.5628(7) 0.0425(14) Uani 1 4 d .
O2 O 0.3361(3) 0.5728(7) 0.4267(7) 0.0399(13) Uani 1 4 d .
O10 O 0.3730(3) 0.0357(7) 0.4750(7) 0.0384(13) Uani 1 4 d .
N1 N 0.4373(3) -0.2769(8) 0.7047(7) 0.0270(13) Uani 1 4 d .
N3 N 0.2724(3) 0.2855(9) 0.3257(8) 0.0334(14) Uani 1 4 d .
C1 C 0.3866(3) 0.2274(10) 0.4892(8) 0.0301(15) Uani 1 4 d .
C2 C 0.3295(4) 0.3821(10) 0.4093(9) 0.0305(15) Uani 1 4 d .
C4 C 0.2107(4) 0.3917(11) 0.2527(8) 0.0325(16) Uani 1 4 d .
C5 C 0.2153(4) 0.5838(11) 0.1611(9) 0.0344(16) Uani 1 4 d .
C6 C 0.1535(4) 0.6813(12) 0.0947(9) 0.0404(18) Uani 1 4 d .
C7 C 0.0882(4) 0.5947(14) 0.1194(10) 0.046(2) Uani 1 4 d .
C8 C 0.0840(4) 0.4035(15) 0.2075(11) 0.049(2) Uani 1 4 d .
C9 C 0.1451(4) 0.3027(12) 0.2740(10) 0.0404(18) Uani 1 4 d .
H1A H 0.419(5) -0.161(11) 0.629(13) 0.07(3) Uiso 1 4 d .
H1B H 0.403(3) -0.308(15) 0.793(9) 0.06(3) Uiso 1 4 d .
H1C H 0.436(5) -0.387(11) 0.612(10) 0.06(3) Uiso 1 4 d .
H1D H 0.4870(14) -0.263(13) 0.750(11) 0.04(2) Uiso 1 4 d .
H3 H 0.274(4) 0.1319(16) 0.318(13) 0.05(2) Uiso 1 4 d .
H5 H 0.26009 0.64593 0.14481 0.0412 Uiso 1 4 calc R
H6 H 0.15622 0.81045 0.03097 0.0484 Uiso 1 4 calc R
H7 H 0.0463 0.66572 0.07615 0.0548 Uiso 1 4 calc R
H8 H 0.03909 0.3415 0.22243 0.0584 Uiso 1 4 calc R
H9 H 0.14196 0.17161 0.33451 0.0485 Uiso 1 4 calc R

loop_
_atom_site_aniso_label
_atom_site_aniso_U_11
_atom_site_aniso_U_22
_atom_site_aniso_U_33
_atom_site_aniso_U_12
_atom_site_aniso_U_13
_atom_site_aniso_U_23
O1 0.050(3) 0.035(3) 0.041(3) 0.002(2) -0.009(2) -0.001(2)
O2 0.058(3) 0.022(3) 0.039(3) -0.003(2) -0.007(2) 0.003(2)
O10 0.057(3) 0.022(3) 0.035(3) 0.003(2) 0.001(2) 0.0032(19)
N1 0.039(3) 0.022(3) 0.020(2) -0.001(2) -0.000(2) 0.002(2)
N3 0.047(3) 0.025(3) 0.028(3) -0.002(2) -0.002(2) 0.001(2)
C1 0.046(4) 0.026(3) 0.019(3) 0.002(3) 0.002(3) 0.002(2)
C2 0.047(4) 0.024(3) 0.020(3) -0.001(3) 0.001(3) 0.003(2)
C4 0.047(4) 0.032(4) 0.018(3) 0.002(3) -0.001(3) -0.004(2)
C5 0.052(4) 0.030(4) 0.021(3) -0.000(3) 0.002(3) -0.003(3)
C6 0.059(4) 0.036(4) 0.025(3) 0.007(3) -0.003(3) -0.001(3)
C7 0.053(4) 0.057(5) 0.027(4) 0.013(4) -0.001(3) -0.004(3)
C8 0.045(4) 0.065(6) 0.036(4) -0.006(4) 0.004(3) 0.004(4)
C9 0.054(4) 0.041(4) 0.026(3) -0.005(3) -0.001(3) 0.003(3)

loop_
_atom_type_symbol
_atom_type_description
_atom_type_scat_dispersion_real
_atom_type_scat_dispersion_imag
_atom_type_scat_source
C C 0.0181 0.0091
;
International Tables for Crystallography
(Vol. C, Tables 4.2.6.8 and 6.1.1.4)
;
H H 0.0000 0.0000
;
International Tables for Crystallography
(Vol. C, Table 6.1.1.4)
;
N N 0.0311 0.0180
;
International Tables for Crystallography
(Vol. C, Tables 4.2.6.8 and 6.1.1.4)
;
O O 0.0492 0.0322
;
International Tables for Crystallography
(Vol. C, Tables 4.2.6.8 and 6.1.1.4)
;

loop_
_geom_angle_atom_site_label_1
_geom_angle_atom_site_label_2
_geom_angle_atom_site_label_3
_geom_angle
_geom_angle_publ_flag
C2 N3 C4 124.5(6) yes
O1 C1 O10 127.6(6) yes
O1 C1 C2 115.4(6) yes
O10 C1 C2 117.0(5) yes
O2 C2 N3 124.8(6) yes
O2 C2 C1 121.7(6) yes
N3 C2 C1 113.5(5) yes
N3 C4 C5 121.3(6) yes
N3 C4 C9 118.9(6) yes
C5 C4 C9 119.8(6) yes
C4 C5 C6 118.9(7) yes
C5 C6 C7 121.2(7) yes
C6 C7 C8 119.6(7) yes
C7 C8 C9 120.1(8) yes
C4 C9 C8 120.4(7) yes
H1A N1 H1B 108(7) no
H1A N1 H1C 98(7) no
H1A N1 H1D 115(7) no
H1B N1 H1C 110(7) no
H1B N1 H1D 118(6) no
H1C N1 H1D 106(7) no
C2 N3 H3 117(5) no
C4 N3 H3 119(5) no
C4 C5 H5 120.567 no
C6 C5 H5 120.563 no
C5 C6 H6 119.369 no
C7 C6 H6 119.390 no
C6 C7 H7 120.170 no
C8 C7 H7 120.184 no
C7 C8 H8 119.968 no
C9 C8 H8 119.964 no
C4 C9 H9 119.816 no
C8 C9 H9 119.819 no

loop_
_geom_bond_atom_site_label_1
_geom_bond_atom_site_label_2
_geom_bond_distance
_geom_bond_publ_flag
O1 C1 1.256(8) yes
O2 C2 1.226(8) yes
O10 C1 1.250(8) yes
N3 C2 1.355(8) yes
N3 C4 1.425(9) yes
C1 C2 1.549(9) yes
C4 C5 1.403(10) yes
C4 C9 1.383(10) yes
C5 C6 1.385(10) yes
C6 C7 1.376(11) yes
C7 C8 1.385(13) yes
C8 C9 1.384(11) yes
N1 H1A 0.98(8) no
N1 H1B 0.98(7) no
N1 H1C 0.98(7) no
N1 H1D 0.98(4) no
N3 H3 0.980(13) no
C5 H5 0.950 no
C6 H6 0.950 no
C7 H7 0.950 no
C8 H8 0.950 no
C9 H9 0.950 no

loop_
_geom_contact_atom_site_label_1
_geom_contact_atom_site_label_2
_geom_contact_distance
_geom_contact_publ_flag
_geom_contact_site_symmetry_2
O1 O2 2.734(7) no .
O1 N3 3.544(7) no .
O2 O10 3.502(7) no .
O2 C4 2.865(8) no .
O2 C5 2.913(8) no .
O10 N3 2.662(7) no .
C2 C5 3.025(9) no .
C4 C7 2.777(11) no .
C5 C8 2.779(11) no .
C6 C9 2.758(11) no .
O1 O1 3.442(7) no 3_666
O1 O10 3.520(7) no 4_555
O1 N1 2.826(7) no 1_565
O1 N1 2.831(7) no 2_656
O1 N1 3.134(8) no 3_656
O1 C1 3.386(8) no 4_555
O2 O10 3.043(7) no 1_565
O2 O10 3.519(7) no 4_554
O2 N1 2.877(7) no 1_565
O2 N1 2.908(7) no 4_554
O10 O1 3.520(7) no 4_554
O10 O2 3.043(7) no 1_545
O10 O2 3.519(7) no 4_555
O10 N1 2.836(7) no .
O10 N1 2.915(7) no 4_544
O10 N3 3.502(8) no 4_555
O10 C2 3.402(8) no 4_555
O10 C5 3.451(9) no 4_555
N1 O1 2.826(7) no 1_545
N1 O1 2.831(7) no 2_646
N1 O1 3.134(8) no 3_656
N1 O2 2.877(7) no 1_545
N1 O2 2.908(7) no 4_555
N1 O10 2.836(7) no .
N1 O10 2.915(7) no 4_545
N3 O10 3.502(8) no 4_554
N3 C1 3.399(9) no 4_554
N3 C2 3.491(9) no 4_554
C1 O1 3.386(8) no 4_554
C1 N3 3.399(9) no 4_555
C1 C2 3.422(9) no 4_555
C2 O10 3.402(8) no 4_554
C2 N3 3.491(9) no 4_555
C2 C1 3.422(9) no 4_554
C5 O10 3.451(9) no 4_554
O2 H3 3.13(4) no .
O2 H5 2.4941 no .
O10 H3 2.22(8) no .
N3 H5 2.6569 no .
N3 H9 2.5786 no .
C1 H3 2.48(8) no .
C2 H5 2.8313 no .
C4 H6 3.2590 no .
C4 H8 3.2565 no .
C5 H3 3.27(4) no .
C5 H7 3.2610 no .
C5 H9 3.2681 no .
C6 H8 3.2439 no .
C7 H5 3.2621 no .
C7 H9 3.2546 no .
C8 H6 3.2417 no .
C9 H3 2.67(7) no .
C9 H5 3.2698 no .
C9 H7 3.2565 no .
H3 H5 3.5157 no .
H3 H9 2.5257 no .
H5 H6 2.3343 no .
H6 H7 2.3194 no .
H7 H8 2.3368 no .
H8 H9 2.3305 no .
O1 H1A 3.08(7) no .
O1 H1A 3.43(7) no 1_565
O1 H1A 3.38(9) no 2_656
O1 H1A 3.23(10) no 3_656
O1 H1B 3.08(8) no 1_565
O1 H1B 3.17(6) no 2_656
O1 H1C 1.96(7) no 1_565
O1 H1C 3.47(8) no 2_656
O1 H1C 2.77(9) no 3_656
O1 H1D 3.14(8) no 1_565
O1 H1D 1.93(6) no 2_656
O1 H1D 2.77(7) no 3_656
O2 H1A 2.69(8) no 1_565
O2 H1A 2.84(10) no 4_554
O2 H1B 3.00(6) no 1_565
O2 H1B 2.23(8) no 4_554
O2 H1C 2.27(8) no 1_565
O2 H1D 3.44(5) no 4_554
O2 H3 3.44(9) no 4_555
O2 H5 2.8585 no 4_565
O10 H1A 1.86(8) no .
O10 H1B 3.23(8) no .
O10 H1B 2.07(8) no 4_544
O10 H1C 3.08(7) no .
O10 H1C 3.15(8) no 4_544
O10 H1D 3.44(7) no .
O10 H1D 3.47(6) no 2_656
O10 H1D 3.53(6) no 3_656
O10 H1D 3.30(7) no 4_544
O10 H5 2.7972 no 4_555
N1 H1A 3.20(10) no 4_545
N1 H1B 3.11(6) no 4_544
N1 H1C 3.18(7) no 4_545
N1 H1D 3.42(8) no 2_646
N1 H1D 3.58(8) no 2_656
N1 H1D 3.55(8) no 4_544
N1 H5 3.4567 no 4_555
C1 H1A 2.73(8) no .
C1 H1B 3.06(9) no 4_544
C1 H1C 2.76(7) no 1_565
C1 H1D 2.97(5) no 2_656
C1 H1D 3.08(6) no 3_656
C1 H3 3.45(9) no 4_555
C2 H1A 3.28(9) no 4_554
C2 H1B 3.19(9) no 4_554
C2 H1C 2.84(8) no 1_565
C2 H3 3.26(10) no 4_555
C4 H3 3.50(10) no 4_554
C4 H6 3.0255 no 4_565
C4 H9 3.2938 no 4_554
C5 H3 3.15(9) no 4_554
C5 H6 3.0918 no 4_565
C5 H9 3.1522 no 4_554
C6 H6 3.2170 no 4_565
C6 H9 2.9538 no 4_554
C7 H6 3.2758 no 4_565
C7 H7 3.2906 no 3_565
C7 H8 3.1635 no 2_555
C7 H8 3.3960 no 3_565
C7 H9 2.9341 no 4_554
C8 H6 3.2325 no 4_565
C8 H7 3.3822 no 2_545
C8 H7 3.1587 no 3_565
C8 H9 3.0676 no 4_554
C9 H6 3.1066 no 4_565
C9 H9 3.2439 no 4_554
H1A O1 3.43(7) no 1_545
H1A O1 3.08(7) no .
H1A O1 3.38(9) no 2_646
H1A O1 3.23(10) no 3_656
H1A O2 2.69(8) no 1_545
H1A O2 2.84(10) no 4_555
H1A O10 1.86(8) no .
H1A N1 3.20(10) no 4_544
H1A C1 2.73(8) no .
H1A C2 3.28(9) no 4_555
H1A H1B 2.48(11) no 4_544
H1A H1C 3.57(12) no 4_545
H1A H1D 3.19(11) no 2_656
H1A H1D 3.19(12) no 4_544
H1A H5 3.0148 no 4_555
H1B O1 3.08(8) no 1_545
H1B O1 3.17(6) no 2_646
H1B O2 3.00(6) no 1_545
H1B O2 2.23(8) no 4_555
H1B O10 3.23(8) no .
H1B O10 2.07(8) no 4_545
H1B N1 3.11(6) no 4_545
H1B C1 3.06(9) no 4_545
H1B C2 3.19(9) no 4_555
H1B H1A 2.48(11) no 4_545
H1B H1C 2.69(10) no 4_545
H1B H1D 3.60(11) no 2_646
H1B H3 3.20(10) no 4_545
H1B H5 3.0241 no 4_555
H1C O1 1.96(7) no 1_545
H1C O1 3.47(8) no 2_646
H1C O1 2.77(9) no 3_656
H1C O2 2.27(8) no 1_545
H1C O10 3.08(7) no .
H1C O10 3.15(8) no 4_545
H1C N1 3.18(7) no 4_544
H1C C1 2.76(7) no 1_545
H1C C2 2.84(8) no 1_545
H1C H1A 3.57(12) no 4_544
H1C H1B 2.69(10) no 4_544
H1C H1C 3.34(12) no 3_646
H1C H1D 2.95(11) no 2_646
H1C H1D 3.05(11) no 4_544
H1D O1 3.14(8) no 1_545
H1D O1 1.93(6) no 2_646
H1D O1 2.77(7) no 3_656
H1D O2 3.44(5) no 4_555
H1D O10 3.44(7) no .
H1D O10 3.47(6) no 2_646
H1D O10 3.53(6) no 3_656
H1D O10 3.30(7) no 4_545
H1D N1 3.58(8) no 2_646
H1D N1 3.42(8) no 2_656
H1D N1 3.55(8) no 4_545
H1D C1 2.97(5) no 2_646
H1D C1 3.08(6) no 3_656
H1D H1A 3.19(11) no 2_646
H1D H1A 3.19(12) no 4_545
H1D H1B 3.60(11) no 2_656
H1D H1C 2.95(11) no 2_656
H1D H1C 3.05(11) no 4_545
H1D H1D 3.22(12) no 2_646
H1D H1D 3.22(12) no 2_656
H3 O2 3.44(9) no 4_554
H3 C1 3.45(9) no 4_554
H3 C2 3.26(10) no 4_554
H3 C4 3.50(10) no 4_555
H3 C5 3.15(9) no 4_555
H3 H1B 3.20(10) no 4_544
H3 H5 3.3498 no 1_545
H3 H5 3.0170 no 4_555
H5 O2 2.8585 no 4_564
H5 O10 2.7972 no 4_554
H5 N1 3.4567 no 4_554
H5 H1A 3.0148 no 4_554
H5 H1B 3.0241 no 4_554
H5 H3 3.3498 no 1_565
H5 H3 3.0170 no 4_554
H5 H6 3.5782 no 4_565
H6 C4 3.0255 no 4_564
H6 C5 3.0918 no 4_564
H6 C6 3.2170 no 4_564
H6 C7 3.2758 no 4_564
H6 C8 3.2325 no 4_564
H6 C9 3.1066 no 4_564
H6 H5 3.5782 no 4_564
H6 H9 3.2332 no 1_565
H6 H9 3.3963 no 4_554
H7 C7 3.2906 no 3_565
H7 C8 3.3822 no 2_555
H7 C8 3.1587 no 3_565
H7 H7 2.9196 no 3_565
H7 H8 2.5279 no 2_555
H7 H8 2.6457 no 3_565
H7 H9 3.3901 no 4_554
H8 C7 3.1635 no 2_545
H8 C7 3.3960 no 3_565
H8 H7 2.5279 no 2_545
H8 H7 2.6457 no 3_565
H8 H8 3.5440 no 2_545
H8 H8 3.5440 no 2_555
H8 H9 3.5678 no 4_554
H9 C4 3.2938 no 4_555
H9 C5 3.1522 no 4_555
H9 C6 2.9538 no 4_555
H9 C7 2.9341 no 4_555
H9 C8 3.0676 no 4_555
H9 C9 3.2439 no 4_555
H9 H6 3.2332 no 1_545
H9 H6 3.3963 no 4_555
H9 H7 3.3901 no 4_555
H9 H8 3.5678 no 4_555

loop_
_geom_hbond_atom_site_label_D
_geom_hbond_atom_site_label_H
_geom_hbond_atom_site_label_A
_geom_hbond_site_symmetry_A
_geom_hbond_distance_DA
_geom_hbond_distance_DH
_geom_hbond_distance_HA
_geom_hbond_angle_DHA
_geom_hbond_publ_flag
N1 H1A O10 . 2.836(7) 0.98(8) 1.86(8) 172(8) no
N1 H1B O2 4_555 2.908(7) 0.98(7) 2.23(8) 126(7) no
N1 H1B O10 4_545 2.915(7) 0.98(7) 2.07(8) 143(7) no
N1 H1C O1 1_545 2.826(7) 0.98(7) 1.96(7) 146(6) no
N1 H1C O2 1_545 2.877(7) 0.98(7) 2.27(8) 119(6) no
N1 H1D O1 2_646 2.831(7) 0.98(4) 1.93(6) 152(6) no
N3 H3 O10 . 2.662(7) 0.980(13) 2.22(8) 106(5) no

loop_
_geom_torsion_atom_site_label_1
_geom_torsion_atom_site_label_2
_geom_torsion_atom_site_label_3
_geom_torsion_atom_site_label_4
_geom_torsion
_geom_torsion_publ_flag
C2 N3 C4 C5 39.5(9) no
C2 N3 C4 C9 -140.3(6) no
C4 N3 C2 O2 -2.7(10) no
C4 N3 C2 C1 175.4(5) no
O1 C1 C2 O2 -3.9(9) no
O1 C1 C2 N3 177.9(5) no
O10 C1 C2 O2 175.4(6) no
O10 C1 C2 N3 -2.8(8) no
N3 C4 C5 C6 -179.2(5) no
N3 C4 C9 C8 178.8(5) no
C5 C4 C9 C8 -0.9(10) no
C9 C4 C5 C6 0.5(9) no
C4 C5 C6 C7 0.9(10) no
C5 C6 C7 C8 -1.9(11) no
C6 C7 C8 C9 1.4(11) no
C7 C8 C9 C4 -0.1(11) no
